data_7127856
loop_
_publ_author_name
'M\"uller, Julian'
'Bal\'azs, G\'abor'
'Scheer, Manfred'

_publ_section_title
;
 From a P<sub>4</sub> butterfly scaffold to <i>cyclo</i>- and
 <i>catena</i>-P<sub>4</sub> units.
;
_journal_issue 18
_journal_name_full 'Chemical communications (Cambridge, England)'
_journal_page_first 2257
_journal_page_last 2260
_journal_paper_doi 10.1039/d0cc08328c
_journal_volume 57
_journal_year 2021
_chemical_formula_moiety 'C48 H72 Fe2 O4 P4 Ru, 2(F6 P)'
_chemical_formula_sum 'C48 H72 F12 Fe2 O4 P6 Ru'
_chemical_formula_weight 1339.64
_space_group_crystal_system monoclinic
_space_group_IT_number 14
_space_group_name_Hall '-P 2yn'
_space_group_name_H-M_alt 'P 1 21/n 1'
_atom_sites_solution_hydrogens geom
_audit_creation_date 2020-05-26
_audit_creation_method
;
Olex2 1.3-alpha
(compiled 2020.05.22 svn.r1d9e7f8d for OlexSys, GUI svn.r6115)
;
_audit_update_record
;
2020-12-21 deposited with the CCDC.	2021-01-25 downloaded from the CCDC.
;
_cell_angle_alpha 90
_cell_angle_beta 92.7650(10)
_cell_angle_gamma 90
_cell_formula_units_Z 4
_cell_length_a 10.0919(2)
_cell_length_b 14.4515(2)
_cell_length_c 40.1739(6)
_cell_measurement_reflns_used 33967
_cell_measurement_temperature 123(1)
_cell_measurement_theta_max 32.2320
_cell_measurement_theta_min 3.3566
_cell_volume 5852.26(17)
_computing_cell_refinement 'CrysAlisPro 1.171.38.43 (Rigaku OD, 2015)'
_computing_data_collection 'CrysAlisPro 1.171.38.43 (Rigaku OD, 2015)'
_computing_data_reduction 'CrysAlisPro 1.171.38.43 (Rigaku OD, 2015)'
_computing_molecular_graphics 'Olex2 1.3-alpha (Dolomanov et al., 2009)'
_computing_publication_material 'Olex2 1.3-alpha (Dolomanov et al., 2009)'
_computing_structure_refinement 'SHELXL 2018/3 (Sheldrick, 2015)'
_computing_structure_solution 'ShelXT (Sheldrick, 2015)'
_diffrn_ambient_temperature 123.0(10)
_diffrn_detector 'CCD plate'
_diffrn_detector_area_resol_mean 10.5096
_diffrn_detector_type AtlasS2
_diffrn_measured_fraction_theta_full 0.997
_diffrn_measured_fraction_theta_max 0.920
_diffrn_measurement_details
;
List of Runs (angles in degrees, time in seconds):

  # Type    Start    End  Width  t~exp~   \w     \q     \k     \f   Frames
#--------------------------------------------------------------------------
  1  \w   -101.00  15.00   0.50   25.00    --  -19.91 -77.00 -60.00  232
  2  \w    -96.00  11.00   0.50   25.00    --  -19.91 -57.00  30.00  214
  3  \w   -101.00  15.00   0.50   25.00    --  -19.91 -77.00-180.00  232
  4  \w     53.00 111.00   0.50   25.00    --   21.47-178.00 -60.00  116
  5  \w     57.00 101.00   0.50   25.00    --   21.47 178.00-150.00   88
  6  \w     53.00 111.00   0.50   25.00    --   21.47-178.00  90.00  116
;
_diffrn_measurement_device 'four-circle diffractometer'
_diffrn_measurement_device_type 'Xcalibur, AtlasS2, Gemini ultra'
_diffrn_measurement_method '\w scans'
_diffrn_orient_matrix_type 'CrysAlisPro convention (1999,Acta A55,543-557)'
_diffrn_orient_matrix_UB_11 -0.0123544000
_diffrn_orient_matrix_UB_12 -0.0081934000
_diffrn_orient_matrix_UB_13 -0.0172765000
_diffrn_orient_matrix_UB_21 0.0561909000
_diffrn_orient_matrix_UB_22 0.0271010000
_diffrn_orient_matrix_UB_23 -0.0035503000
_diffrn_orient_matrix_UB_31 0.0404990000
_diffrn_orient_matrix_UB_32 -0.0401066000
_diffrn_orient_matrix_UB_33 0.0011364000
_diffrn_radiation_monochromator graphite
_diffrn_radiation_probe x-ray
_diffrn_radiation_type 'Mo K\a'
_diffrn_radiation_wavelength 0.71073
_diffrn_reflns_av_R_equivalents 0.0374
_diffrn_reflns_av_unetI/netI 0.0330
_diffrn_reflns_Laue_measured_fraction_full 0.997
_diffrn_reflns_Laue_measured_fraction_max 0.920
_diffrn_reflns_limit_h_max 14
_diffrn_reflns_limit_h_min -14
_diffrn_reflns_limit_k_max 21
_diffrn_reflns_limit_k_min -21
_diffrn_reflns_limit_l_max 57
_diffrn_reflns_limit_l_min -59
_diffrn_reflns_number 79434
_diffrn_reflns_point_group_measured_fraction_full 0.997
_diffrn_reflns_point_group_measured_fraction_max 0.920
_diffrn_reflns_theta_full 25.242
_diffrn_reflns_theta_max 32.463
_diffrn_reflns_theta_min 3.357
_diffrn_source 'fine-focus sealed X-ray tube'
_diffrn_source_type 'Enhance (Mo) X-ray Source'
_exptl_absorpt_coefficient_mu 0.986
_exptl_absorpt_correction_T_max 0.835
_exptl_absorpt_correction_T_min 0.744
_exptl_absorpt_correction_type analytical
_exptl_absorpt_process_details
;
CrysAlisPro 1.171.38.43 (Rigaku Oxford Diffraction, 2015)
Analytical numeric absorption correction using a multifaceted crystal
			model based on expressions derived by R.C. Clark & J.S. Reid.
(Clark, R. C. & Reid, J. S. (1995). Acta Cryst. A51, 887-897)
Empirical absorption correction using spherical harmonics,
 implemented in SCALE3 ABSPACK scaling algorithm.
;
_exptl_crystal_colour 'clear dark yellow'
_exptl_crystal_colour_lustre clear
_exptl_crystal_colour_modifier dark
_exptl_crystal_colour_primary yellow
_exptl_crystal_density_diffrn 1.520
_exptl_crystal_description plate
_exptl_crystal_F_000 2744
_exptl_crystal_size_max 0.458
_exptl_crystal_size_mid 0.313
_exptl_crystal_size_min 0.249
_refine_diff_density_max 0.688
_refine_diff_density_min -0.874
_refine_diff_density_rms 0.078
_refine_ls_extinction_method none
_refine_ls_goodness_of_fit_ref 1.079
_refine_ls_hydrogen_treatment constr
_refine_ls_matrix_type full
_refine_ls_number_parameters 744
_refine_ls_number_reflns 19438
_refine_ls_number_restraints 297
_refine_ls_restrained_S_all 1.126
_refine_ls_R_factor_all 0.0481
_refine_ls_R_factor_gt 0.0386
_refine_ls_shift/su_max 0.001
_refine_ls_shift/su_mean 0.000
_refine_ls_structure_factor_coef Fsqd
_refine_ls_weighting_details 'w=1/[\s^2^(Fo^2^)+(0.0342P)^2^+4.8390P] where P=(Fo^2^+2Fc^2^)/3'
_refine_ls_weighting_scheme calc
_refine_ls_wR_factor_gt 0.0880
_refine_ls_wR_factor_ref 0.0924
_reflns_Friedel_coverage 0.000
_reflns_number_gt 16675
_reflns_number_total 19438
_reflns_threshold_expression 'I > 2\s(I)'
_cod_data_source_file d0cc08328c2.cif
_cod_data_source_block jm256
_cod_depositor_comments 'Adding full bibliography for 7127856--7127859.cif.'
_cod_database_code 7127856
_shelx_shelxl_version_number 2018/3
_chemical_oxdiff_formula 'C48 H72 F12 Fe2 O4 P6 Ru1'
_shelx_space_group_comment
;
The symmetry employed for this shelxl refinement is uniquely defined
by the following loop, which should always be used as a source of
symmetry information in preference to the above space-group names.
They are only intended as comments.
;
_shelx_estimated_absorpt_t_max 0.791
_shelx_estimated_absorpt_t_min 0.661
_reflns_odcompleteness_completeness 99.74
_reflns_odcompleteness_iscentric 1
_reflns_odcompleteness_theta 29.97
_olex2_refinement_description
;
1. Fixed Uiso
 At 1.2 times of:
  All C(H) groups, All C(H,H) groups
 At 1.5 times of:
  All C(H,H,H) groups
2. Restrained distances
 P6-F7 \\sim P6-F8 \\sim P6-F12 \\sim P6-F9 \\sim P6-F10 \\sim P6-F11
 with sigma of 0.02
 F7-F8 \\sim F7-F10 \\sim F9-F8 \\sim F9-F10 \\sim F11-F7 \\sim F11-F8 \\sim
F11-F9 \\sim F11-F10 \\sim F12-F7
 \\sim F12-F8 \\sim F12-F9 \\sim F12-F10
 with sigma of 0.02
3. Uiso/Uaniso restraints and constraints
P6 \\sim F7 \\sim F8 \\sim F9 \\sim F10 \\sim F11 \\sim F12: within 2.5A with
sigma of 0.01 and sigma for terminal atoms of 0.01 within 2.5A
P6 \\sim F13 \\sim F14 \\sim F15 \\sim F16 \\sim F17 \\sim F18: within 2.5A
with sigma of 0.02 and sigma for terminal atoms of 0.02 within 2.5A
4. Others
 Sof(F13)=Sof(F14)=Sof(F15)=Sof(F16)=Sof(F17)=Sof(F18)=1-FVAR(1)
 Sof(F7)=Sof(F8)=Sof(F9)=Sof(F10)=Sof(F11)=Sof(F12)=FVAR(1)
 Fixed Sof: H8A(0.56459) H8B(0.43541) C9A(0.43541) H9AA(0.43541) H9AB(0.43541)
 H9AC(0.43541) C10(0.56459) H10A(0.56459) H10B(0.56459) H10C(0.56459)
5.a Ternary CH refined with riding coordinates:
 C8(H8A), C8(H8B)
5.b Aromatic/amide H refined with riding coordinates:
 C15(H15), C12(H12), C34(H34), C31(H31), C5(H5), C6(H6), C2(H2), C3(H3)
5.c Idealised Me refined as rotating group:
 C27(H27A,H27B,H27C), C26(H26A,H26B,H26C), C25(H25A,H25B,H25C), C21(H21A,H21B,
 H21C), C23(H23A,H23B,H23C), C22(H22A,H22B,H22C), C17(H17A,H17B,H17C), C18(H18A,
 H18B,H18C), C19(H19A,H19B,H19C), C46(H46A,H46B,H46C), C45(H45A,H45B,H45C),
 C44(H44A,H44B,H44C), C40(H40A,H40B,H40C), C42(H42A,H42B,H42C), C41(H41A,H41B,
 H41C), C36(H36A,H36B,H36C), C37(H37A,H37B,H37C), C38(H38A,H38B,H38C), C9(H9A,
 H9B,H9C), C9A(H9AA,H9AB,H9AC), C10(H10A,H10B,H10C), C7(H7A,H7B,H7C)
;
_olex2_submission_special_instructions 'No special instructions were received'
_oxdiff_exptl_absorpt_empirical_details
;
Empirical correction (ABSPACK) includes:
- Absorption correction using spherical harmonics
- Frame scaling
;
_oxdiff_exptl_absorpt_empirical_full_max 1.225
_oxdiff_exptl_absorpt_empirical_full_min 0.853

loop_
_space_group_symop_operation_xyz
'x, y, z'
'-x+1/2, y+1/2, -z+1/2'
'-x, -y, -z'
'x-1/2, -y-1/2, z-1/2'

loop_
_atom_site_label
_atom_site_type_symbol
_atom_site_fract_x
_atom_site_fract_y
_atom_site_fract_z
_atom_site_U_iso_or_equiv
_atom_site_adp_type
_atom_site_occupancy
_atom_site_site_symmetry_order
_atom_site_calc_flag
_atom_site_refinement_flags_posn
_atom_site_refinement_flags_adp
_atom_site_refinement_flags_occupancy
_atom_site_disorder_assembly
_atom_site_disorder_group
Ru1 Ru 0.74973(2) 0.37718(2) 0.32227(2) 0.01733(4) Uani 1 1 d . . . . .
Fe1 Fe 0.57453(3) 0.21762(2) 0.39386(2) 0.01844(6) Uani 1 1 d . . . . .
Fe2 Fe 0.93780(3) 0.62492(2) 0.35475(2) 0.01841(5) Uani 1 1 d . . . . .
P1 P 0.69033(5) 0.33411(3) 0.37670(2) 0.01898(9) Uani 1 1 d . . . . .
P4 P 0.89842(5) 0.35716(3) 0.37248(2) 0.02139(9) Uani 1 1 d . . . . .
P3 P 0.83234(5) 0.49403(3) 0.35902(2) 0.01878(9) Uani 1 1 d . . . . .
P2 P 0.62444(5) 0.46944(3) 0.36164(2) 0.02106(9) Uani 1 1 d . . . . .
O2 O 0.37180(16) 0.26701(13) 0.34243(4) 0.0381(4) Uani 1 1 d . . . . .
O1 O 0.70441(18) 0.09339(10) 0.34819(4) 0.0343(3) Uani 1 1 d . . . . .
O4 O 0.86518(19) 0.63401(11) 0.28365(4) 0.0377(4) Uani 1 1 d . . . . .
O3 O 1.19164(19) 0.53133(14) 0.34678(6) 0.0512(5) Uani 1 1 d . . . . .
C15 C 0.61514(19) 0.25939(13) 0.44389(5) 0.0215(3) Uani 1 1 d . . . . .
H15 H 0.669040 0.310509 0.450720 0.026 Uiso 1 1 calc R U . . .
C14 C 0.4758(2) 0.26464(14) 0.43638(5) 0.0242(4) Uani 1 1 d . . . . .
C13 C 0.43393(19) 0.17051(15) 0.42746(5) 0.0254(4) Uani 1 1 d . . . . .
C12 C 0.55036(19) 0.11472(13) 0.42940(5) 0.0233(4) Uani 1 1 d . . . . .
H12 H 0.552492 0.050511 0.424389 0.028 Uiso 1 1 calc R U . . .
C11 C 0.66271(18) 0.16816(13) 0.43985(4) 0.0206(3) Uani 1 1 d . . . . .
C24 C 0.4002(2) 0.35552(17) 0.44260(6) 0.0355(5) Uani 1 1 d . . . . .
C27 C 0.4977(3) 0.43057(17) 0.45524(7) 0.0454(6) Uani 1 1 d . . . . .
H27A H 0.563541 0.441616 0.438531 0.068 Uiso 1 1 calc R U . . .
H27B H 0.542786 0.410091 0.476110 0.068 Uiso 1 1 calc R U . . .
H27C H 0.449120 0.487951 0.459162 0.068 Uiso 1 1 calc R U . . .
C26 C 0.3265(3) 0.39512(19) 0.41137(6) 0.0424(6) Uani 1 1 d . . . . .
H26A H 0.259061 0.350865 0.403137 0.064 Uiso 1 1 calc R U . . .
H26B H 0.389853 0.406209 0.394067 0.064 Uiso 1 1 calc R U . . .
H26C H 0.283691 0.453541 0.417017 0.064 Uiso 1 1 calc R U . . .
C25 C 0.3027(3) 0.3389(2) 0.47032(7) 0.0531(8) Uani 1 1 d . . . . .
H25A H 0.350458 0.312172 0.489847 0.080 Uiso 1 1 calc R U . . .
H25B H 0.232940 0.296137 0.462267 0.080 Uiso 1 1 calc R U . . .
H25C H 0.262626 0.397862 0.476495 0.080 Uiso 1 1 calc R U . . .
C20 C 0.2998(2) 0.1220(2) 0.42162(6) 0.0409(6) Uani 1 1 d . . . . .
C21 C 0.2631(3) 0.0890(2) 0.45665(7) 0.0531(8) Uani 1 1 d . . . . .
H21A H 0.255678 0.142659 0.471357 0.080 Uiso 1 1 calc R U . . .
H21B H 0.332259 0.047337 0.465815 0.080 Uiso 1 1 calc R U . . .
H21C H 0.178108 0.056123 0.454957 0.080 Uiso 1 1 calc R U . . .
C23 C 0.1870(2) 0.1812(3) 0.40614(8) 0.0583(9) Uani 1 1 d . . . . .
H23A H 0.211409 0.203413 0.384213 0.087 Uiso 1 1 calc R U . . .
H23B H 0.171353 0.234245 0.420644 0.087 Uiso 1 1 calc R U . . .
H23C H 0.106015 0.143915 0.403659 0.087 Uiso 1 1 calc R U . . .
C22 C 0.3132(3) 0.0375(2) 0.39961(8) 0.0601(9) Uani 1 1 d . . . . .
H22A H 0.377754 -0.005375 0.410138 0.090 Uiso 1 1 calc R U . . .
H22B H 0.343674 0.056663 0.377855 0.090 Uiso 1 1 calc R U . . .
H22C H 0.226990 0.006709 0.396609 0.090 Uiso 1 1 calc R U . . .
C16 C 0.7986(2) 0.13125(15) 0.45057(5) 0.0265(4) Uani 1 1 d . . . . .
C17 C 0.7807(3) 0.0752(2) 0.48222(7) 0.0476(7) Uani 1 1 d . . . . .
H17A H 0.717329 0.025014 0.477479 0.071 Uiso 1 1 calc R U . . .
H17B H 0.747016 0.115622 0.499495 0.071 Uiso 1 1 calc R U . . .
H17C H 0.866255 0.049097 0.490029 0.071 Uiso 1 1 calc R U . . .
C18 C 0.8537(2) 0.0673(2) 0.42429(7) 0.0420(6) Uani 1 1 d . . . . .
H18A H 0.869018 0.102791 0.404058 0.063 Uiso 1 1 calc R U . . .
H18B H 0.789831 0.017678 0.419056 0.063 Uiso 1 1 calc R U . . .
H18C H 0.937607 0.040315 0.432917 0.063 Uiso 1 1 calc R U . . .
C19 C 0.8946(2) 0.21044(19) 0.45801(7) 0.0421(6) Uani 1 1 d . . . . .
H19A H 0.858750 0.250911 0.474967 0.063 Uiso 1 1 calc R U . . .
H19B H 0.906569 0.245978 0.437602 0.063 Uiso 1 1 calc R U . . .
H19C H 0.980273 0.185497 0.466271 0.063 Uiso 1 1 calc R U . . .
C29 C 0.4488(2) 0.24643(15) 0.36275(5) 0.0267(4) Uani 1 1 d . . . . .
C28 C 0.6539(2) 0.14083(13) 0.36624(5) 0.0251(4) Uani 1 1 d . . . . .
C34 C 1.03282(19) 0.71335(13) 0.38965(5) 0.0223(3) Uani 1 1 d . . . . .
H34 H 1.124325 0.710015 0.396285 0.027 Uiso 1 1 calc R U . . .
C33 C 0.97967(19) 0.76701(12) 0.36208(5) 0.0217(3) Uani 1 1 d . . . . .
C32 C 0.83574(19) 0.75243(12) 0.36117(5) 0.0205(3) Uani 1 1 d . . . . .
C31 C 0.81108(19) 0.68999(12) 0.38770(4) 0.0194(3) Uani 1 1 d . . . . .
H31 H 0.725791 0.667503 0.392646 0.023 Uiso 1 1 calc R U . . .
C30 C 0.93047(19) 0.66588(13) 0.40571(5) 0.0212(3) Uani 1 1 d . . . . .
C43 C 1.0703(2) 0.83125(14) 0.34272(5) 0.0282(4) Uani 1 1 d . . . . .
C46 C 1.2150(2) 0.82022(18) 0.35594(6) 0.0368(5) Uani 1 1 d . . . . .
H46A H 1.242914 0.755803 0.353256 0.055 Uiso 1 1 calc R U . . .
H46B H 1.222205 0.836996 0.379590 0.055 Uiso 1 1 calc R U . . .
H46C H 1.272220 0.860853 0.343376 0.055 Uiso 1 1 calc R U . . .
C45 C 1.0702(2) 0.81139(18) 0.30521(6) 0.0364(5) Uani 1 1 d . . . . .
H45A H 0.979717 0.817309 0.295439 0.055 Uiso 1 1 calc R U . . .
H45B H 1.102590 0.748414 0.301631 0.055 Uiso 1 1 calc R U . . .
H45C H 1.128219 0.855770 0.294586 0.055 Uiso 1 1 calc R U . . .
C44 C 1.0290(2) 0.93210(15) 0.34934(7) 0.0380(5) Uani 1 1 d . . . . .
H44A H 1.023449 0.941776 0.373381 0.057 Uiso 1 1 calc R U . . .
H44B H 0.942200 0.944245 0.338185 0.057 Uiso 1 1 calc R U . . .
H44C H 1.094962 0.974347 0.340668 0.057 Uiso 1 1 calc R U . . .
C39 C 0.7151(2) 0.79779(13) 0.34274(5) 0.0240(4) Uani 1 1 d . . . . .
C40 C 0.6736(3) 0.87625(15) 0.36620(6) 0.0359(5) Uani 1 1 d . . . . .
H40A H 0.746130 0.921074 0.369037 0.054 Uiso 1 1 calc R U . . .
H40B H 0.653867 0.850158 0.387922 0.054 Uiso 1 1 calc R U . . .
H40C H 0.594471 0.907306 0.356509 0.054 Uiso 1 1 calc R U . . .
C42 C 0.7349(2) 0.83869(16) 0.30828(5) 0.0306(4) Uani 1 1 d . . . . .
H42A H 0.760089 0.789408 0.293068 0.046 Uiso 1 1 calc R U . . .
H42B H 0.805206 0.885463 0.309885 0.046 Uiso 1 1 calc R U . . .
H42C H 0.652058 0.867437 0.299772 0.046 Uiso 1 1 calc R U . . .
C41 C 0.5990(2) 0.72859(15) 0.33883(6) 0.0308(4) Uani 1 1 d . . . . .
H41A H 0.573584 0.708183 0.360896 0.046 Uiso 1 1 calc R U . . .
H41B H 0.626526 0.674947 0.325936 0.046 Uiso 1 1 calc R U . . .
H41C H 0.523081 0.758666 0.327171 0.046 Uiso 1 1 calc R U . . .
C35 C 0.9447(2) 0.61573(14) 0.43886(5) 0.0256(4) Uani 1 1 d . . . . .
C36 C 0.9572(3) 0.69227(18) 0.46536(6) 0.0391(5) Uani 1 1 d . . . . .
H36A H 0.965560 0.664190 0.487569 0.059 Uiso 1 1 calc R U . . .
H36B H 0.878133 0.731648 0.463777 0.059 Uiso 1 1 calc R U . . .
H36C H 1.036052 0.729804 0.461648 0.059 Uiso 1 1 calc R U . . .
C37 C 0.8232(2) 0.55641(15) 0.44549(5) 0.0294(4) Uani 1 1 d . . . . .
H37A H 0.812844 0.508379 0.428336 0.044 Uiso 1 1 calc R U . . .
H37B H 0.743811 0.595563 0.444912 0.044 Uiso 1 1 calc R U . . .
H37C H 0.835025 0.527281 0.467458 0.044 Uiso 1 1 calc R U . . .
C38 C 1.0682(2) 0.55442(19) 0.44065(6) 0.0409(6) Uani 1 1 d . . . . .
H38A H 1.061784 0.508453 0.422705 0.061 Uiso 1 1 calc R U . . .
H38B H 1.074872 0.522732 0.462230 0.061 Uiso 1 1 calc R U . . .
H38C H 1.147235 0.592749 0.438151 0.061 Uiso 1 1 calc R U . . .
C48 C 0.8955(2) 0.62998(13) 0.31122(5) 0.0267(4) Uani 1 1 d . . . . .
C47 C 1.0929(2) 0.56709(15) 0.34984(6) 0.0310(4) Uani 1 1 d . . . . .
C4 C 0.8634(2) 0.29897(14) 0.28381(5) 0.0259(4) Uani 1 1 d . . . . .
C5 C 0.8523(2) 0.39358(14) 0.27471(5) 0.0252(4) Uani 1 1 d . . . . .
H5 H 0.930123 0.428028 0.270703 0.030 Uiso 1 1 calc R U . . .
C6 C 0.7272(2) 0.43724(14) 0.27152(5) 0.0284(4) Uani 1 1 d . . . . .
H6 H 0.722795 0.500857 0.265617 0.034 Uiso 1 1 calc R U . . .
C1 C 0.6088(2) 0.38915(17) 0.27686(5) 0.0323(5) Uani 1 1 d . . . . .
C2 C 0.6196(2) 0.29509(16) 0.28633(5) 0.0313(5) Uani 1 1 d . . . . .
H2 H 0.541552 0.260987 0.290423 0.038 Uiso 1 1 calc R U . . .
C3 C 0.7440(2) 0.25114(14) 0.28980(5) 0.0291(4) Uani 1 1 d . . . . .
H3 H 0.748201 0.187967 0.296300 0.035 Uiso 1 1 calc R U . . .
C8 C 0.9972(3) 0.25167(19) 0.28638(6) 0.0400(6) Uani 1 1 d . . . . .
H8A H 1.064427 0.299505 0.293407 0.048 Uiso 0.5646 1 calc R U P A 1
H8B H 0.993637 0.197560 0.301826 0.048 Uiso 0.4354 1 calc R U P B 2
C9 C 1.0305(4) 0.2185(3) 0.25159(8) 0.0769(13) Uani 1 1 d . . . . .
H9A H 1.029872 0.271286 0.236288 0.115 Uiso 1 1 calc R U . . .
H9B H 0.964359 0.172961 0.243593 0.115 Uiso 1 1 calc R U . . .
H9C H 1.118658 0.189848 0.252606 0.115 Uiso 1 1 calc R U . . .
C9A C 1.1061(7) 0.3047(6) 0.2947(2) 0.063(2) Uani 0.4354 1 d . . P C 2
H9AA H 1.094917 0.333857 0.316441 0.094 Uiso 0.4354 1 calc R U P C 2
H9AB H 1.116063 0.352639 0.277799 0.094 Uiso 0.4354 1 calc R U P C 2
H9AC H 1.185438 0.265449 0.295964 0.094 Uiso 0.4354 1 calc R U P C 2
C10 C 1.0113(5) 0.1729(3) 0.31070(11) 0.0467(12) Uani 0.5646 1 d . . P C 1
H10A H 0.960063 0.119655 0.302103 0.070 Uiso 0.5646 1 calc R U P C 1
H10B H 0.977981 0.191913 0.332169 0.070 Uiso 0.5646 1 calc R U P C 1
H10C H 1.105012 0.155602 0.313702 0.070 Uiso 0.5646 1 calc R U P C 1
C7 C 0.4760(3) 0.4369(2) 0.27375(7) 0.0557(8) Uani 1 1 d . . . . .
H7A H 0.482053 0.497188 0.284914 0.084 Uiso 1 1 calc R U . . .
H7B H 0.409242 0.398783 0.284169 0.084 Uiso 1 1 calc R U . . .
H7C H 0.450325 0.445929 0.250128 0.084 Uiso 1 1 calc R U . . .
P5 P 0.39526(5) 0.04206(4) 0.28120(2) 0.02814(11) Uani 1 1 d . . . . .
F1 F 0.55246(13) 0.05137(12) 0.27846(4) 0.0445(4) Uani 1 1 d . . . . .
F2 F 0.37660(17) 0.14881(11) 0.27299(6) 0.0631(5) Uani 1 1 d . . . . .
F3 F 0.23945(14) 0.03131(12) 0.28388(5) 0.0554(4) Uani 1 1 d . . . . .
F4 F 0.41506(18) -0.06463(12) 0.28919(6) 0.0701(6) Uani 1 1 d . . . . .
F5 F 0.38221(18) 0.01979(16) 0.24257(4) 0.0661(5) Uani 1 1 d . . . . .
F6 F 0.4115(2) 0.06497(18) 0.31965(5) 0.0766(6) Uani 1 1 d . . . . .
P6 P 0.57872(9) 0.25205(7) 0.55298(2) 0.0564(2) Uani 1 1 d D U . . .
F7 F 0.5408(12) 0.2032(8) 0.5167(2) 0.062(2) Uani 0.341(7) 1 d D U P D 1
F8 F 0.7181(10) 0.2203(9) 0.5514(3) 0.074(2) Uani 0.341(7) 1 d D U P D 1
F9 F 0.5834(9) 0.2811(6) 0.58858(15) 0.082(2) Uani 0.341(7) 1 d D U P D 1
F10 F 0.4096(7) 0.2605(6) 0.55348(17) 0.0685(18) Uani 0.341(7) 1 d D U P D 1
F11 F 0.5855(10) 0.3411(5) 0.5366(2) 0.084(2) Uani 0.341(7) 1 d D U P D 1
F12 F 0.5372(8) 0.1438(5) 0.5669(2) 0.0805(19) Uani 0.341(7) 1 d D U P D 1
F13 F 0.5316(6) 0.1923(5) 0.52339(16) 0.0855(19) Uani 0.659(7) 1 d . U P D 2
F14 F 0.6431(6) 0.3270(4) 0.52675(12) 0.0907(15) Uani 0.659(7) 1 d . U P D 2
F15 F 0.6437(4) 0.3247(3) 0.58230(9) 0.0648(11) Uani 0.659(7) 1 d . U P D 2
F16 F 0.5379(4) 0.1886(4) 0.58091(12) 0.0855(14) Uani 0.659(7) 1 d . U P D 2
F17 F 0.4495(5) 0.3122(4) 0.55253(13) 0.0970(17) Uani 0.659(7) 1 d . U P D 2
F18 F 0.7238(5) 0.2037(4) 0.55470(16) 0.0574(12) Uani 0.659(7) 1 d . U P D 2

loop_
_atom_site_aniso_label
_atom_site_aniso_U_11
_atom_site_aniso_U_22
_atom_site_aniso_U_33
_atom_site_aniso_U_23
_atom_site_aniso_U_13
_atom_site_aniso_U_12
Ru1 0.02347(7) 0.01518(6) 0.01347(7) -0.00025(5) 0.00217(5) -0.00124(5)
Fe1 0.02254(12) 0.01707(11) 0.01580(12) 0.00244(9) 0.00195(9) -0.00247(9)
Fe2 0.02386(12) 0.01613(11) 0.01536(12) 0.00108(9) 0.00218(9) -0.00162(9)
P1 0.0250(2) 0.01562(19) 0.0165(2) 0.00170(15) 0.00374(17) -0.00180(16)
P4 0.0250(2) 0.0193(2) 0.0199(2) 0.00318(17) -0.00003(17) -0.00030(17)
P3 0.0254(2) 0.01570(19) 0.0153(2) 0.00073(15) 0.00209(16) -0.00234(16)
P2 0.0258(2) 0.0168(2) 0.0209(2) 0.00078(16) 0.00509(18) 0.00081(17)
O2 0.0340(8) 0.0525(10) 0.0276(8) 0.0062(7) -0.0022(6) 0.0046(7)
O1 0.0539(10) 0.0237(7) 0.0259(8) -0.0005(6) 0.0073(7) 0.0058(7)
O4 0.0645(11) 0.0337(8) 0.0148(7) 0.0005(6) 0.0023(7) -0.0057(8)
O3 0.0376(10) 0.0519(11) 0.0646(14) -0.0024(10) 0.0091(9) 0.0149(8)
C15 0.0259(9) 0.0231(8) 0.0158(8) 0.0003(6) 0.0044(7) -0.0015(7)
C14 0.0268(9) 0.0299(9) 0.0165(9) 0.0061(7) 0.0073(7) 0.0043(7)
C13 0.0233(9) 0.0350(10) 0.0180(9) 0.0092(7) 0.0020(7) -0.0054(7)
C12 0.0288(9) 0.0208(8) 0.0202(9) 0.0069(7) 0.0018(7) -0.0047(7)
C11 0.0239(8) 0.0242(8) 0.0139(8) 0.0027(6) 0.0022(6) -0.0003(7)
C24 0.0396(12) 0.0424(12) 0.0255(11) 0.0068(9) 0.0124(9) 0.0183(10)
C27 0.0733(19) 0.0318(12) 0.0319(13) -0.0046(9) 0.0107(12) 0.0186(12)
C26 0.0449(13) 0.0496(14) 0.0339(13) 0.0155(11) 0.0132(10) 0.0247(11)
C25 0.0546(16) 0.074(2) 0.0327(13) 0.0168(13) 0.0237(12) 0.0335(15)
C20 0.0256(10) 0.0604(16) 0.0363(13) 0.0188(11) -0.0016(9) -0.0166(10)
C21 0.0296(12) 0.081(2) 0.0489(16) 0.0363(15) 0.0023(11) -0.0151(13)
C23 0.0239(11) 0.103(3) 0.0475(16) 0.0375(17) -0.0055(10) -0.0143(13)
C22 0.0540(17) 0.070(2) 0.0549(18) 0.0023(15) -0.0090(14) -0.0402(16)
C16 0.0258(9) 0.0337(10) 0.0200(9) 0.0006(7) 0.0010(7) 0.0050(8)
C17 0.0415(13) 0.0652(18) 0.0365(14) 0.0241(12) 0.0061(10) 0.0223(13)
C18 0.0325(11) 0.0549(15) 0.0384(13) -0.0149(11) -0.0011(10) 0.0130(11)
C19 0.0301(11) 0.0527(15) 0.0423(14) -0.0049(11) -0.0127(10) -0.0016(10)
C29 0.0285(9) 0.0297(10) 0.0222(10) 0.0025(7) 0.0046(7) -0.0022(8)
C28 0.0367(10) 0.0173(8) 0.0212(9) 0.0049(7) 0.0004(8) -0.0035(7)
C34 0.0252(9) 0.0229(8) 0.0183(9) -0.0003(7) -0.0033(7) -0.0013(7)
C33 0.0269(9) 0.0176(8) 0.0203(9) 0.0000(6) -0.0018(7) -0.0047(7)
C32 0.0266(9) 0.0157(7) 0.0190(9) -0.0008(6) -0.0017(7) -0.0020(6)
C31 0.0249(8) 0.0175(7) 0.0159(8) -0.0011(6) 0.0007(6) 0.0002(6)
C30 0.0275(9) 0.0198(8) 0.0161(8) -0.0015(6) 0.0000(7) 0.0003(7)
C43 0.0301(10) 0.0261(9) 0.0278(10) 0.0073(8) -0.0035(8) -0.0100(8)
C46 0.0285(10) 0.0441(13) 0.0375(13) 0.0108(10) -0.0020(9) -0.0115(9)
C45 0.0384(12) 0.0422(12) 0.0285(11) 0.0124(9) 0.0013(9) -0.0140(10)
C44 0.0408(12) 0.0238(10) 0.0485(15) 0.0056(9) -0.0080(10) -0.0130(9)
C39 0.0280(9) 0.0193(8) 0.0241(9) 0.0039(7) -0.0045(7) 0.0000(7)
C40 0.0441(13) 0.0234(10) 0.0397(13) 0.0002(9) -0.0011(10) 0.0086(9)
C42 0.0322(10) 0.0318(10) 0.0270(11) 0.0110(8) -0.0071(8) -0.0029(8)
C41 0.0257(9) 0.0314(10) 0.0348(12) 0.0070(9) -0.0051(8) -0.0023(8)
C35 0.0313(10) 0.0294(10) 0.0159(9) 0.0023(7) 0.0003(7) 0.0038(8)
C36 0.0531(14) 0.0468(13) 0.0174(10) -0.0048(9) 0.0003(9) -0.0112(11)
C37 0.0401(11) 0.0300(10) 0.0183(9) 0.0052(7) 0.0043(8) 0.0010(8)
C38 0.0385(12) 0.0530(15) 0.0311(12) 0.0174(11) 0.0017(9) 0.0143(11)
C48 0.0388(11) 0.0204(8) 0.0215(9) 0.0004(7) 0.0066(8) -0.0032(8)
C47 0.0338(11) 0.0279(10) 0.0318(11) 0.0001(8) 0.0054(9) -0.0001(8)
C4 0.0368(10) 0.0260(9) 0.0151(9) -0.0021(7) 0.0043(7) 0.0052(8)
C5 0.0349(10) 0.0268(9) 0.0144(8) 0.0000(7) 0.0048(7) -0.0050(8)
C6 0.0478(12) 0.0229(9) 0.0140(9) 0.0004(7) -0.0019(8) 0.0030(8)
C1 0.0358(11) 0.0416(12) 0.0187(9) -0.0095(8) -0.0062(8) 0.0070(9)
C2 0.0360(11) 0.0399(12) 0.0182(9) -0.0088(8) 0.0026(8) -0.0132(9)
C3 0.0508(13) 0.0186(8) 0.0185(9) -0.0050(7) 0.0071(8) -0.0045(8)
C8 0.0461(14) 0.0475(14) 0.0267(11) 0.0003(10) 0.0061(10) 0.0213(11)
C9 0.086(2) 0.113(3) 0.0327(15) -0.0007(17) 0.0116(15) 0.067(2)
C9A 0.045(4) 0.093(6) 0.050(4) -0.013(4) -0.008(3) 0.015(4)
C10 0.065(3) 0.049(3) 0.027(2) 0.0092(18) 0.010(2) 0.039(2)
C7 0.0437(15) 0.080(2) 0.0415(15) -0.0194(14) -0.0171(12) 0.0255(14)
P5 0.0246(2) 0.0275(3) 0.0324(3) -0.0042(2) 0.0024(2) -0.00254(19)
F1 0.0256(6) 0.0636(10) 0.0444(9) 0.0053(7) 0.0032(6) -0.0041(6)
F2 0.0498(10) 0.0313(8) 0.1078(16) 0.0066(9) -0.0011(10) -0.0023(7)
F3 0.0255(7) 0.0535(10) 0.0877(14) -0.0010(9) 0.0086(7) -0.0045(6)
F4 0.0521(10) 0.0373(9) 0.1205(18) 0.0233(10) -0.0007(11) 0.0016(8)
F5 0.0545(10) 0.0991(15) 0.0432(10) -0.0267(10) -0.0126(8) 0.0156(10)
F6 0.0674(12) 0.1279(19) 0.0351(10) -0.0256(11) 0.0085(8) 0.0009(12)
P6 0.0577(5) 0.0775(6) 0.0335(4) -0.0014(4) -0.0025(3) 0.0323(4)
F7 0.067(4) 0.081(4) 0.038(3) -0.003(3) 0.006(3) 0.033(3)
F8 0.072(4) 0.088(4) 0.062(4) -0.003(4) -0.003(4) 0.016(4)
F9 0.098(4) 0.100(4) 0.047(3) -0.014(3) -0.007(3) 0.033(3)
F10 0.067(3) 0.087(4) 0.052(3) 0.004(3) 0.012(2) 0.047(3)
F11 0.103(4) 0.074(3) 0.073(4) 0.003(3) -0.001(3) 0.025(3)
F12 0.083(3) 0.089(4) 0.070(4) 0.014(3) 0.009(3) 0.035(3)
F13 0.050(2) 0.113(4) 0.090(4) -0.047(3) -0.020(2) 0.001(2)
F14 0.108(3) 0.098(3) 0.065(3) 0.029(2) -0.007(2) 0.006(3)
F15 0.0596(19) 0.077(2) 0.0568(19) -0.0191(16) -0.0093(15) 0.0030(16)
F16 0.067(2) 0.114(3) 0.077(3) 0.021(2) 0.0226(19) -0.015(2)
F17 0.070(3) 0.111(4) 0.107(3) -0.044(3) -0.035(2) 0.056(2)
F18 0.0374(16) 0.080(3) 0.054(2) -0.0029(19) -0.0061(15) 0.0192(16)

loop_
_atom_type_symbol
_atom_type_description
_atom_type_scat_dispersion_real
_atom_type_scat_dispersion_imag
_atom_type_scat_source
C C 0.0033 0.0016 'International Tables Vol C Tables 4.2.6.8 and 6.1.1.4'
H H 0.0000 0.0000 'International Tables Vol C Tables 4.2.6.8 and 6.1.1.4'
F F 0.0171 0.0103 'International Tables Vol C Tables 4.2.6.8 and 6.1.1.4'
Fe Fe 0.3463 0.8444 'International Tables Vol C Tables 4.2.6.8 and 6.1.1.4'
O O 0.0106 0.0060 'International Tables Vol C Tables 4.2.6.8 and 6.1.1.4'
P P 0.1023 0.0942 'International Tables Vol C Tables 4.2.6.8 and 6.1.1.4'
Ru Ru -1.2594 0.8363 'International Tables Vol C Tables 4.2.6.8 and 6.1.1.4'

loop_
_exptl_crystal_face_index_h
_exptl_crystal_face_index_k
_exptl_crystal_face_index_l
_exptl_crystal_face_perp_dist
2 -20 -11 0.1251
-3 20 9 0.1774
10 6 35 0.1749
-11 -3 -34 0.2162
-10 13 -13 0.2011
3 7 -52 0.1141
7 -1 -51 0.1133
-7 3 49 0.1483
9 8 -40 0.1492
-12 6 27 0.1101
-7 -12 40 0.1427
8 -4 -47 0.1158
-5 -3 53 0.1296
0 -20 13 0.1014

loop_
_geom_angle_atom_site_label_1
_geom_angle_atom_site_label_2
_geom_angle_atom_site_label_3
_geom_angle
_geom_angle_site_symmetry_1
_geom_angle_site_symmetry_3
_geom_angle_publ_flag
P1 Ru1 P4 52.343(17) . . ?
P1 Ru1 P2 52.509(16) . . ?
P3 Ru1 P1 73.142(16) . . ?
P3 Ru1 P4 52.636(16) . . ?
P3 Ru1 P2 52.407(17) . . ?
P2 Ru1 P4 81.345(17) . . ?
C4 Ru1 P1 130.83(5) . . ?
C4 Ru1 P4 100.98(5) . . ?
C4 Ru1 P3 127.25(6) . . ?
C4 Ru1 P2 176.66(5) . . ?
C5 Ru1 P1 164.60(6) . . ?
C5 Ru1 P4 115.03(6) . . ?
C5 Ru1 P3 107.13(5) . . ?
C5 Ru1 P2 140.05(5) . . ?
C5 Ru1 C4 36.74(7) . . ?
C5 Ru1 C1 66.49(8) . . ?
C5 Ru1 C2 77.67(8) . . ?
C5 Ru1 C3 65.62(7) . . ?
C6 Ru1 P1 158.23(6) . . ?
C6 Ru1 P4 145.82(6) . . ?
C6 Ru1 P3 108.15(6) . . ?
C6 Ru1 P2 110.20(6) . . ?
C6 Ru1 C4 66.54(8) . . ?
C6 Ru1 C5 37.03(8) . . ?
C6 Ru1 C1 36.59(9) . . ?
C6 Ru1 C2 65.45(8) . . ?
C6 Ru1 C3 77.54(8) . . ?
C1 Ru1 P1 125.75(6) . . ?
C1 Ru1 P4 177.30(7) . . ?
C1 Ru1 P3 129.51(6) . . ?
C1 Ru1 P2 98.86(6) . . ?
C1 Ru1 C4 78.94(8) . . ?
C2 Ru1 P1 106.72(6) . . ?
C2 Ru1 P4 140.95(6) . . ?
C2 Ru1 P3 162.90(6) . . ?
C2 Ru1 P2 113.36(6) . . ?
C2 Ru1 C4 66.30(8) . . ?
C2 Ru1 C1 36.56(9) . . ?
C3 Ru1 P1 108.80(5) . . ?
C3 Ru1 P4 112.19(6) . . ?
C3 Ru1 P3 160.31(6) . . ?
C3 Ru1 P2 144.54(6) . . ?
C3 Ru1 C4 36.68(8) . . ?
C3 Ru1 C1 66.14(8) . . ?
C3 Ru1 C2 36.62(9) . . ?
C15 Fe1 P1 89.88(5) . . ?
C15 Fe1 C14 39.22(7) . . ?
C15 Fe1 C11 38.85(7) . . ?
C14 Fe1 P1 106.62(6) . . ?
C14 Fe1 C11 66.70(7) . . ?
C13 Fe1 P1 146.69(6) . . ?
C13 Fe1 C15 65.91(8) . . ?
C13 Fe1 C14 40.31(8) . . ?
C13 Fe1 C11 66.72(7) . . ?
C12 Fe1 P1 148.20(6) . . ?
C12 Fe1 C15 64.98(7) . . ?
C12 Fe1 C14 66.63(8) . . ?
C12 Fe1 C13 39.61(8) . . ?
C12 Fe1 C11 39.27(7) . . ?
C11 Fe1 P1 108.95(5) . . ?
C29 Fe1 P1 88.42(7) . . ?
C29 Fe1 C15 134.04(9) . . ?
C29 Fe1 C14 98.20(9) . . ?
C29 Fe1 C13 92.62(8) . . ?
C29 Fe1 C12 122.88(9) . . ?
C29 Fe1 C11 159.33(8) . . ?
C28 Fe1 P1 91.15(6) . . ?
C28 Fe1 C15 133.94(9) . . ?
C28 Fe1 C14 159.65(8) . . ?
C28 Fe1 C13 122.05(9) . . ?
C28 Fe1 C12 93.04(8) . . ?
C28 Fe1 C11 98.55(8) . . ?
C28 Fe1 C29 92.01(10) . . ?
C34 Fe2 P3 133.28(6) . . ?
C34 Fe2 C33 39.85(7) . . ?
C34 Fe2 C32 66.43(7) . . ?
C34 Fe2 C31 65.11(7) . . ?
C34 Fe2 C30 39.23(7) . . ?
C33 Fe2 P3 157.87(6) . . ?
C33 Fe2 C32 40.40(7) . . ?
C33 Fe2 C30 67.25(7) . . ?
C32 Fe2 P3 119.96(5) . . ?
C32 Fe2 C30 66.76(7) . . ?
C31 Fe2 P3 91.39(5) . . ?
C31 Fe2 C33 66.55(7) . . ?
C31 Fe2 C32 39.35(7) . . ?
C31 Fe2 C30 39.07(7) . . ?
C30 Fe2 P3 97.19(5) . . ?
C48 Fe2 P3 91.03(7) . . ?
C48 Fe2 C34 135.42(8) . . ?
C48 Fe2 C33 97.69(8) . . ?
C48 Fe2 C32 89.37(8) . . ?
C48 Fe2 C31 118.32(9) . . ?
C48 Fe2 C30 155.75(8) . . ?
C48 Fe2 C47 94.61(10) . . ?
C47 Fe2 P3 92.08(7) . . ?
C47 Fe2 C34 89.09(9) . . ?
C47 Fe2 C33 107.35(9) . . ?
C47 Fe2 C32 147.67(9) . . ?
C47 Fe2 C31 146.80(9) . . ?
C47 Fe2 C30 107.78(9) . . ?
Fe1 P1 Ru1 130.96(2) . . ?
P4 P1 Ru1 66.093(19) . . ?
P4 P1 Fe1 133.47(3) . . ?
P4 P1 P2 97.34(3) . . ?
P2 P1 Ru1 65.811(18) . . ?
P2 P1 Fe1 129.06(3) . . ?
P1 P4 Ru1 61.564(18) . . ?
P1 P4 P3 82.50(2) . . ?
P3 P4 Ru1 61.192(18) . . ?
Fe2 P3 Ru1 136.69(2) . . ?
P4 P3 Ru1 66.172(19) . . ?
P4 P3 Fe2 132.19(3) . . ?
P2 P3 Ru1 66.108(19) . . ?
P2 P3 Fe2 129.23(3) . . ?
P2 P3 P4 97.37(3) . . ?
P1 P2 Ru1 61.680(18) . . ?
P3 P2 Ru1 61.486(18) . . ?
P3 P2 P1 82.74(2) . . ?
Fe1 C15 H15 125.2 . . ?
C14 C15 Fe1 70.79(11) . . ?
C14 C15 H15 124.4 . . ?
C11 C15 Fe1 71.16(11) . . ?
C11 C15 H15 124.4 . . ?
C11 C15 C14 111.21(17) . . ?
C15 C14 Fe1 69.99(11) . . ?
C15 C14 C13 105.79(17) . . ?
C15 C14 C24 120.01(19) . . ?
C13 C14 Fe1 69.38(11) . . ?
C13 C14 C24 133.71(19) . . ?
C24 C14 Fe1 130.88(14) . . ?
C14 C13 Fe1 70.31(10) . . ?
C14 C13 C20 134.8(2) . . ?
C12 C13 Fe1 68.93(11) . . ?
C12 C13 C14 106.58(17) . . ?
C12 C13 C20 118.0(2) . . ?
C20 C13 Fe1 131.57(15) . . ?
Fe1 C12 H12 123.2 . . ?
C13 C12 Fe1 71.46(11) . . ?
C13 C12 H12 124.6 . . ?
C11 C12 Fe1 72.30(10) . . ?
C11 C12 C13 110.71(17) . . ?
C11 C12 H12 124.6 . . ?
C15 C11 Fe1 69.99(11) . . ?
C15 C11 C12 105.69(17) . . ?
C15 C11 C16 127.09(18) . . ?
C12 C11 Fe1 68.43(10) . . ?
C12 C11 C16 126.32(18) . . ?
C16 C11 Fe1 134.26(13) . . ?
C27 C24 C14 109.93(19) . . ?
C27 C24 C26 106.5(2) . . ?
C27 C24 C25 107.0(2) . . ?
C26 C24 C14 114.04(19) . . ?
C26 C24 C25 110.3(2) . . ?
C25 C24 C14 108.8(2) . . ?
C24 C27 H27A 109.5 . . ?
C24 C27 H27B 109.5 . . ?
C24 C27 H27C 109.5 . . ?
H27A C27 H27B 109.5 . . ?
H27A C27 H27C 109.5 . . ?
H27B C27 H27C 109.5 . . ?
C24 C26 H26A 109.5 . . ?
C24 C26 H26B 109.5 . . ?
C24 C26 H26C 109.5 . . ?
H26A C26 H26B 109.5 . . ?
H26A C26 H26C 109.5 . . ?
H26B C26 H26C 109.5 . . ?
C24 C25 H25A 109.5 . . ?
C24 C25 H25B 109.5 . . ?
C24 C25 H25C 109.5 . . ?
H25A C25 H25B 109.5 . . ?
H25A C25 H25C 109.5 . . ?
H25B C25 H25C 109.5 . . ?
C13 C20 C21 104.49(19) . . ?
C13 C20 C23 116.1(2) . . ?
C23 C20 C21 109.6(2) . . ?
C22 C20 C13 110.8(2) . . ?
C22 C20 C21 108.3(2) . . ?
C22 C20 C23 107.4(3) . . ?
C20 C21 H21A 109.5 . . ?
C20 C21 H21B 109.5 . . ?
C20 C21 H21C 109.5 . . ?
H21A C21 H21B 109.5 . . ?
H21A C21 H21C 109.5 . . ?
H21B C21 H21C 109.5 . . ?
C20 C23 H23A 109.5 . . ?
C20 C23 H23B 109.5 . . ?
C20 C23 H23C 109.5 . . ?
H23A C23 H23B 109.5 . . ?
H23A C23 H23C 109.5 . . ?
H23B C23 H23C 109.5 . . ?
C20 C22 H22A 109.5 . . ?
C20 C22 H22B 109.5 . . ?
C20 C22 H22C 109.5 . . ?
H22A C22 H22B 109.5 . . ?
H22A C22 H22C 109.5 . . ?
H22B C22 H22C 109.5 . . ?
C11 C16 C17 106.37(17) . . ?
C11 C16 C18 111.80(17) . . ?
C11 C16 C19 110.52(18) . . ?
C17 C16 C18 108.4(2) . . ?
C19 C16 C17 109.6(2) . . ?
C19 C16 C18 110.0(2) . . ?
C16 C17 H17A 109.5 . . ?
C16 C17 H17B 109.5 . . ?
C16 C17 H17C 109.5 . . ?
H17A C17 H17B 109.5 . . ?
H17A C17 H17C 109.5 . . ?
H17B C17 H17C 109.5 . . ?
C16 C18 H18A 109.5 . . ?
C16 C18 H18B 109.5 . . ?
C16 C18 H18C 109.5 . . ?
H18A C18 H18B 109.5 . . ?
H18A C18 H18C 109.5 . . ?
H18B C18 H18C 109.5 . . ?
C16 C19 H19A 109.5 . . ?
C16 C19 H19B 109.5 . . ?
C16 C19 H19C 109.5 . . ?
H19A C19 H19B 109.5 . . ?
H19A C19 H19C 109.5 . . ?
H19B C19 H19C 109.5 . . ?
O2 C29 Fe1 177.5(2) . . ?
O1 C28 Fe1 178.58(18) . . ?
Fe2 C34 H34 124.3 . . ?
C33 C34 Fe2 70.79(10) . . ?
C33 C34 H34 124.5 . . ?
C30 C34 Fe2 71.94(11) . . ?
C30 C34 H34 124.5 . . ?
C30 C34 C33 111.02(17) . . ?
C34 C33 Fe2 69.35(10) . . ?
C34 C33 C32 105.93(16) . . ?
C34 C33 C43 120.45(17) . . ?
C32 C33 Fe2 70.49(10) . . ?
C32 C33 C43 133.28(17) . . ?
C43 C33 Fe2 129.41(14) . . ?
C33 C32 Fe2 69.12(10) . . ?
C33 C32 C39 135.23(16) . . ?
C31 C32 Fe2 69.31(10) . . ?
C31 C32 C33 106.28(16) . . ?
C31 C32 C39 117.74(17) . . ?
C39 C32 Fe2 133.20(13) . . ?
Fe2 C31 H31 124.2 . . ?
C32 C31 Fe2 71.34(11) . . ?
C32 C31 H31 124.4 . . ?
C30 C31 Fe2 71.60(11) . . ?
C30 C31 C32 111.21(17) . . ?
C30 C31 H31 124.4 . . ?
C34 C30 Fe2 68.83(11) . . ?
C34 C30 C35 126.11(17) . . ?
C31 C30 Fe2 69.33(10) . . ?
C31 C30 C34 105.54(16) . . ?
C31 C30 C35 127.39(17) . . ?
C35 C30 Fe2 134.66(13) . . ?
C33 C43 C44 108.10(18) . . ?
C46 C43 C33 109.91(17) . . ?
C46 C43 C44 107.37(18) . . ?
C45 C43 C33 114.28(17) . . ?
C45 C43 C46 106.0(2) . . ?
C45 C43 C44 111.02(19) . . ?
C43 C46 H46A 109.5 . . ?
C43 C46 H46B 109.5 . . ?
C43 C46 H46C 109.5 . . ?
H46A C46 H46B 109.5 . . ?
H46A C46 H46C 109.5 . . ?
H46B C46 H46C 109.5 . . ?
C43 C45 H45A 109.5 . . ?
C43 C45 H45B 109.5 . . ?
C43 C45 H45C 109.5 . . ?
H45A C45 H45B 109.5 . . ?
H45A C45 H45C 109.5 . . ?
H45B C45 H45C 109.5 . . ?
C43 C44 H44A 109.5 . . ?
C43 C44 H44B 109.5 . . ?
C43 C44 H44C 109.5 . . ?
H44A C44 H44B 109.5 . . ?
H44A C44 H44C 109.5 . . ?
H44B C44 H44C 109.5 . . ?
C32 C39 C40 104.49(16) . . ?
C32 C39 C41 110.61(15) . . ?
C42 C39 C32 117.71(17) . . ?
C42 C39 C40 108.66(17) . . ?
C42 C39 C41 106.89(17) . . ?
C41 C39 C40 108.14(18) . . ?
C39 C40 H40A 109.5 . . ?
C39 C40 H40B 109.5 . . ?
C39 C40 H40C 109.5 . . ?
H40A C40 H40B 109.5 . . ?
H40A C40 H40C 109.5 . . ?
H40B C40 H40C 109.5 . . ?
C39 C42 H42A 109.5 . . ?
C39 C42 H42B 109.5 . . ?
C39 C42 H42C 109.5 . . ?
H42A C42 H42B 109.5 . . ?
H42A C42 H42C 109.5 . . ?
H42B C42 H42C 109.5 . . ?
C39 C41 H41A 109.5 . . ?
C39 C41 H41B 109.5 . . ?
C39 C41 H41C 109.5 . . ?
H41A C41 H41B 109.5 . . ?
H41A C41 H41C 109.5 . . ?
H41B C41 H41C 109.5 . . ?
C30 C35 C36 105.40(17) . . ?
C30 C35 C37 112.19(17) . . ?
C30 C35 C38 111.15(17) . . ?
C37 C35 C36 108.83(18) . . ?
C38 C35 C36 110.2(2) . . ?
C38 C35 C37 109.02(18) . . ?
C35 C36 H36A 109.5 . . ?
C35 C36 H36B 109.5 . . ?
C35 C36 H36C 109.5 . . ?
H36A C36 H36B 109.5 . . ?
H36A C36 H36C 109.5 . . ?
H36B C36 H36C 109.5 . . ?
C35 C37 H37A 109.5 . . ?
C35 C37 H37B 109.5 . . ?
C35 C37 H37C 109.5 . . ?
H37A C37 H37B 109.5 . . ?
H37A C37 H37C 109.5 . . ?
H37B C37 H37C 109.5 . . ?
C35 C38 H38A 109.5 . . ?
C35 C38 H38B 109.5 . . ?
C35 C38 H38C 109.5 . . ?
H38A C38 H38B 109.5 . . ?
H38A C38 H38C 109.5 . . ?
H38B C38 H38C 109.5 . . ?
O4 C48 Fe2 178.2(2) . . ?
O3 C47 Fe2 179.3(2) . . ?
C5 C4 Ru1 70.08(11) . . ?
C5 C4 C3 117.14(19) . . ?
C5 C4 C8 120.8(2) . . ?
C3 C4 Ru1 70.50(11) . . ?
C3 C4 C8 122.0(2) . . ?
C8 C4 Ru1 131.10(15) . . ?
Ru1 C5 H5 128.5 . . ?
C4 C5 Ru1 73.18(11) . . ?
C4 C5 H5 119.6 . . ?
C6 C5 Ru1 71.03(11) . . ?
C6 C5 C4 120.87(19) . . ?
C6 C5 H5 119.6 . . ?
Ru1 C6 H6 127.6 . . ?
C5 C6 Ru1 71.95(11) . . ?
C5 C6 H6 119.1 . . ?
C1 C6 Ru1 73.56(12) . . ?
C1 C6 C5 121.84(19) . . ?
C1 C6 H6 119.1 . . ?
C6 C1 Ru1 69.86(11) . . ?
C6 C1 C2 117.4(2) . . ?
C6 C1 C7 121.3(2) . . ?
C2 C1 Ru1 70.90(12) . . ?
C2 C1 C7 121.3(2) . . ?
C7 C1 Ru1 128.54(16) . . ?
Ru1 C2 H2 128.9 . . ?
C1 C2 Ru1 72.55(12) . . ?
C1 C2 H2 119.4 . . ?
C3 C2 Ru1 71.53(12) . . ?
C3 C2 C1 121.1(2) . . ?
C3 C2 H2 119.4 . . ?
Ru1 C3 H3 128.5 . . ?
C4 C3 Ru1 72.81(11) . . ?
C4 C3 H3 119.2 . . ?
C2 C3 Ru1 71.85(11) . . ?
C2 C3 C4 121.58(19) . . ?
C2 C3 H3 119.2 . . ?
C4 C8 H8A 107.4 . . ?
C4 C8 H8B 109.7 . . ?
C4 C8 C9 108.3(2) . . ?
C9 C8 H8A 107.4 . . ?
C9 C8 H8B 109.7 . . ?
C9A C8 C4 117.9(4) . . ?
C9A C8 H8B 109.7 . . ?
C9A C8 C9 101.0(4) . . ?
C10 C8 C4 116.3(3) . . ?
C10 C8 H8A 107.4 . . ?
C10 C8 C9 109.8(3) . . ?
C8 C9 H9A 109.5 . . ?
C8 C9 H9B 109.5 . . ?
C8 C9 H9C 109.5 . . ?
H9A C9 H9B 109.5 . . ?
H9A C9 H9C 109.5 . . ?
H9B C9 H9C 109.5 . . ?
C8 C9A H9AA 109.5 . . ?
C8 C9A H9AB 109.5 . . ?
C8 C9A H9AC 109.5 . . ?
H9AA C9A H9AB 109.5 . . ?
H9AA C9A H9AC 109.5 . . ?
H9AB C9A H9AC 109.5 . . ?
C8 C10 H10A 109.5 . . ?
C8 C10 H10B 109.5 . . ?
C8 C10 H10C 109.5 . . ?
H10A C10 H10B 109.5 . . ?
H10A C10 H10C 109.5 . . ?
H10B C10 H10C 109.5 . . ?
C1 C7 H7A 109.5 . . ?
C1 C7 H7B 109.5 . . ?
C1 C7 H7C 109.5 . . ?
H7A C7 H7B 109.5 . . ?
H7A C7 H7C 109.5 . . ?
H7B C7 H7C 109.5 . . ?
F2 P5 F1 90.69(9) . . ?
F2 P5 F3 90.07(9) . . ?
F3 P5 F1 179.20(10) . . ?
F4 P5 F1 88.86(9) . . ?
F4 P5 F2 179.47(13) . . ?
F4 P5 F3 90.38(10) . . ?
F5 P5 F1 89.17(9) . . ?
F5 P5 F2 89.46(12) . . ?
F5 P5 F3 90.62(10) . . ?
F5 P5 F4 90.25(12) . . ?
F6 P5 F1 89.62(10) . . ?
F6 P5 F2 90.30(13) . . ?
F6 P5 F3 90.59(11) . . ?
F6 P5 F4 89.98(14) . . ?
F6 P5 F5 178.76(12) . . ?
F7 P6 F10 81.5(4) . . ?
F7 P6 F12 81.3(4) . . ?
F8 P6 F7 90.5(6) . . ?
F8 P6 F9 98.2(6) . . ?
F8 P6 F10 166.0(6) . . ?
F8 P6 F12 88.8(5) . . ?
F9 P6 F7 164.9(6) . . ?
F9 P6 F10 87.3(4) . . ?
F9 P6 F12 86.6(4) . . ?
F10 P6 F12 78.6(3) . . ?
F11 P6 F7 89.6(5) . . ?
F11 P6 F8 100.9(6) . . ?
F11 P6 F9 100.7(4) . . ?
F11 P6 F10 90.6(4) . . ?
F11 P6 F12 166.8(5) . . ?
F13 P6 F14 89.5(3) . . ?
F13 P6 F15 172.7(3) . . ?
F13 P6 F17 94.4(3) . . ?
F13 P6 F18 92.1(3) . . ?
F14 P6 F15 83.5(2) . . ?
F16 P6 F13 98.5(3) . . ?
F16 P6 F14 170.7(3) . . ?
F16 P6 F15 88.3(2) . . ?
F16 P6 F17 95.0(3) . . ?
F16 P6 F18 89.1(3) . . ?
F17 P6 F14 89.0(3) . . ?
F17 P6 F15 87.6(2) . . ?
F17 P6 F18 171.7(3) . . ?
F18 P6 F14 85.9(3) . . ?
F18 P6 F15 85.3(3) . . ?

loop_
_geom_bond_atom_site_label_1
_geom_bond_atom_site_label_2
_geom_bond_distance
_geom_bond_site_symmetry_2
_geom_bond_publ_flag
Ru1 P1 2.3781(5) . ?
Ru1 P4 2.4723(5) . ?
Ru1 P3 2.3682(5) . ?
Ru1 P2 2.4642(5) . ?
Ru1 C4 2.2696(19) . ?
Ru1 C5 2.2291(19) . ?
Ru1 C6 2.2172(19) . ?
Ru1 C1 2.265(2) . ?
Ru1 C2 2.244(2) . ?
Ru1 C3 2.2394(19) . ?
Fe1 P1 2.1800(5) . ?
Fe1 C15 2.1197(19) . ?
Fe1 C14 2.1302(19) . ?
Fe1 C13 2.1176(19) . ?
Fe1 C12 2.0842(18) . ?
Fe1 C11 2.1350(18) . ?
Fe1 C29 1.787(2) . ?
Fe1 C28 1.786(2) . ?
Fe2 P3 2.1813(5) . ?
Fe2 C34 2.0949(19) . ?
Fe2 C33 2.1141(18) . ?
Fe2 C32 2.1328(18) . ?
Fe2 C31 2.1060(18) . ?
Fe2 C30 2.1358(18) . ?
Fe2 C48 1.781(2) . ?
Fe2 C47 1.793(2) . ?
P1 P4 2.1410(7) . ?
P1 P2 2.1434(7) . ?
P4 P3 2.1481(7) . ?
P3 P2 2.1356(7) . ?
O2 C29 1.139(3) . ?
O1 C28 1.136(3) . ?
O4 C48 1.136(3) . ?
O3 C47 1.135(3) . ?
C15 H15 0.9500 . ?
C15 C14 1.426(3) . ?
C15 C11 1.415(3) . ?
C14 C13 1.464(3) . ?
C14 C24 1.545(3) . ?
C13 C12 1.424(3) . ?
C13 C20 1.532(3) . ?
C12 H12 0.9500 . ?
C12 C11 1.419(3) . ?
C11 C16 1.515(3) . ?
C24 C27 1.534(4) . ?
C24 C26 1.538(3) . ?
C24 C25 1.540(3) . ?
C27 H27A 0.9800 . ?
C27 H27B 0.9800 . ?
C27 H27C 0.9800 . ?
C26 H26A 0.9800 . ?
C26 H26B 0.9800 . ?
C26 H26C 0.9800 . ?
C25 H25A 0.9800 . ?
C25 H25B 0.9800 . ?
C25 H25C 0.9800 . ?
C20 C21 1.548(3) . ?
C20 C23 1.533(4) . ?
C20 C22 1.517(4) . ?
C21 H21A 0.9800 . ?
C21 H21B 0.9800 . ?
C21 H21C 0.9800 . ?
C23 H23A 0.9800 . ?
C23 H23B 0.9800 . ?
C23 H23C 0.9800 . ?
C22 H22A 0.9800 . ?
C22 H22B 0.9800 . ?
C22 H22C 0.9800 . ?
C16 C17 1.526(3) . ?
C16 C18 1.528(3) . ?
C16 C19 1.520(3) . ?
C17 H17A 0.9800 . ?
C17 H17B 0.9800 . ?
C17 H17C 0.9800 . ?
C18 H18A 0.9800 . ?
C18 H18B 0.9800 . ?
C18 H18C 0.9800 . ?
C19 H19A 0.9800 . ?
C19 H19B 0.9800 . ?
C19 H19C 0.9800 . ?
C34 H34 0.9500 . ?
C34 C33 1.435(3) . ?
C34 C30 1.421(3) . ?
C33 C32 1.466(3) . ?
C33 C43 1.540(3) . ?
C32 C31 1.427(3) . ?
C32 C39 1.541(3) . ?
C31 H31 0.9500 . ?
C31 C30 1.419(3) . ?
C30 C35 1.517(3) . ?
C43 C46 1.538(3) . ?
C43 C45 1.534(3) . ?
C43 C44 1.543(3) . ?
C46 H46A 0.9800 . ?
C46 H46B 0.9800 . ?
C46 H46C 0.9800 . ?
C45 H45A 0.9800 . ?
C45 H45B 0.9800 . ?
C45 H45C 0.9800 . ?
C44 H44A 0.9800 . ?
C44 H44B 0.9800 . ?
C44 H44C 0.9800 . ?
C39 C40 1.545(3) . ?
C39 C42 1.527(3) . ?
C39 C41 1.542(3) . ?
C40 H40A 0.9800 . ?
C40 H40B 0.9800 . ?
C40 H40C 0.9800 . ?
C42 H42A 0.9800 . ?
C42 H42B 0.9800 . ?
C42 H42C 0.9800 . ?
C41 H41A 0.9800 . ?
C41 H41B 0.9800 . ?
C41 H41C 0.9800 . ?
C35 C36 1.536(3) . ?
C35 C37 1.530(3) . ?
C35 C38 1.528(3) . ?
C36 H36A 0.9800 . ?
C36 H36B 0.9800 . ?
C36 H36C 0.9800 . ?
C37 H37A 0.9800 . ?
C37 H37B 0.9800 . ?
C37 H37C 0.9800 . ?
C38 H38A 0.9800 . ?
C38 H38B 0.9800 . ?
C38 H38C 0.9800 . ?
C4 C5 1.418(3) . ?
C4 C3 1.419(3) . ?
C4 C8 1.512(3) . ?
C5 H5 0.9500 . ?
C5 C6 1.412(3) . ?
C6 H6 0.9500 . ?
C6 C1 1.408(3) . ?
C1 C2 1.414(3) . ?
C1 C7 1.508(3) . ?
C2 H2 0.9500 . ?
C2 C3 1.408(3) . ?
C3 H3 0.9500 . ?
C8 H8A 1.0000 . ?
C8 H8B 1.0000 . ?
C8 C9 1.531(4) . ?
C8 C9A 1.369(8) . ?
C8 C10 1.503(5) . ?
C9 H9A 0.9800 . ?
C9 H9B 0.9800 . ?
C9 H9C 0.9800 . ?
C9A H9AA 0.9800 . ?
C9A H9AB 0.9800 . ?
C9A H9AC 0.9800 . ?
C10 H10A 0.9800 . ?
C10 H10B 0.9800 . ?
C10 H10C 0.9800 . ?
C7 H7A 0.9800 . ?
C7 H7B 0.9800 . ?
C7 H7C 0.9800 . ?
P5 F1 1.6012(14) . ?
P5 F2 1.5868(17) . ?
P5 F3 1.5889(15) . ?
P5 F4 1.5856(18) . ?
P5 F5 1.5840(18) . ?
P5 F6 1.5804(19) . ?
P6 F7 1.648(9) . ?
P6 F8 1.484(10) . ?
P6 F9 1.489(6) . ?
P6 F10 1.712(7) . ?
P6 F11 1.449(8) . ?
P6 F12 1.721(7) . ?
P6 F13 1.526(5) . ?
P6 F14 1.665(5) . ?
P6 F15 1.687(3) . ?
P6 F16 1.521(4) . ?
P6 F17 1.566(4) . ?
P6 F18 1.621(4) . ?

loop_
_geom_torsion_atom_site_label_1
_geom_torsion_atom_site_label_2
_geom_torsion_atom_site_label_3
_geom_torsion_atom_site_label_4
_geom_torsion
_geom_torsion_site_symmetry_1
_geom_torsion_site_symmetry_2
_geom_torsion_site_symmetry_3
_geom_torsion_site_symmetry_4
_geom_torsion_publ_flag
Ru1 C4 C5 C6 -54.80(17) . . . . ?
Ru1 C4 C3 C2 55.05(17) . . . . ?
Ru1 C4 C8 C9 -174.3(2) . . . . ?
Ru1 C4 C8 C9A -60.6(5) . . . . ?
Ru1 C4 C8 C10 61.6(4) . . . . ?
Ru1 C5 C6 C1 -56.43(17) . . . . ?
Ru1 C6 C1 C2 -54.33(17) . . . . ?
Ru1 C6 C1 C7 123.6(2) . . . . ?
Ru1 C1 C2 C3 -54.71(18) . . . . ?
Ru1 C2 C3 C4 -55.49(17) . . . . ?
Fe1 C15 C14 C13 60.50(13) . . . . ?
Fe1 C15 C14 C24 -126.45(17) . . . . ?
Fe1 C15 C11 C12 -59.43(12) . . . . ?
Fe1 C15 C11 C16 130.98(19) . . . . ?
Fe1 C14 C13 C12 59.67(13) . . . . ?
Fe1 C14 C13 C20 -129.6(2) . . . . ?
Fe1 C14 C24 C27 -86.0(2) . . . . ?
Fe1 C14 C24 C26 33.5(3) . . . . ?
Fe1 C14 C24 C25 157.1(2) . . . . ?
Fe1 C13 C12 C11 61.99(13) . . . . ?
Fe1 C13 C20 C21 168.5(2) . . . . ?
Fe1 C13 C20 C23 -70.7(3) . . . . ?
Fe1 C13 C20 C22 52.1(3) . . . . ?
Fe1 C12 C11 C15 60.45(13) . . . . ?
Fe1 C12 C11 C16 -129.85(19) . . . . ?
Fe1 C11 C16 C17 -158.93(19) . . . . ?
Fe1 C11 C16 C18 -40.7(3) . . . . ?
Fe1 C11 C16 C19 82.2(2) . . . . ?
Fe2 C34 C33 C32 61.39(12) . . . . ?
Fe2 C34 C33 C43 -124.43(18) . . . . ?
Fe2 C34 C30 C31 -59.96(12) . . . . ?
Fe2 C34 C30 C35 130.59(19) . . . . ?
Fe2 C33 C32 C31 59.64(12) . . . . ?
Fe2 C33 C32 C39 -131.0(2) . . . . ?
Fe2 C33 C43 C46 -83.0(2) . . . . ?
Fe2 C33 C43 C45 36.0(3) . . . . ?
Fe2 C33 C43 C44 160.11(15) . . . . ?
Fe2 C32 C31 C30 60.76(13) . . . . ?
Fe2 C32 C39 C40 165.49(16) . . . . ?
Fe2 C32 C39 C42 -73.9(2) . . . . ?
Fe2 C32 C39 C41 49.3(3) . . . . ?
Fe2 C31 C30 C34 59.64(13) . . . . ?
Fe2 C31 C30 C35 -131.09(19) . . . . ?
Fe2 C30 C35 C36 168.37(17) . . . . ?
Fe2 C30 C35 C37 -73.3(2) . . . . ?
Fe2 C30 C35 C38 49.0(3) . . . . ?
C15 C14 C13 Fe1 -60.90(12) . . . . ?
C15 C14 C13 C12 -1.2(2) . . . . ?
C15 C14 C13 C20 169.5(2) . . . . ?
C15 C14 C24 C27 2.7(3) . . . . ?
C15 C14 C24 C26 122.2(2) . . . . ?
C15 C14 C24 C25 -114.2(2) . . . . ?
C15 C11 C16 C17 103.2(2) . . . . ?
C15 C11 C16 C18 -138.6(2) . . . . ?
C15 C11 C16 C19 -15.7(3) . . . . ?
C14 C15 C11 Fe1 59.64(14) . . . . ?
C14 C15 C11 C12 0.2(2) . . . . ?
C14 C15 C11 C16 -169.38(18) . . . . ?
C14 C13 C12 Fe1 -60.56(13) . . . . ?
C14 C13 C12 C11 1.4(2) . . . . ?
C14 C13 C20 C21 -87.2(3) . . . . ?
C14 C13 C20 C23 33.6(4) . . . . ?
C14 C13 C20 C22 156.4(2) . . . . ?
C13 C14 C24 C27 173.5(2) . . . . ?
C13 C14 C24 C26 -67.0(3) . . . . ?
C13 C14 C24 C25 56.6(3) . . . . ?
C13 C12 C11 Fe1 -61.48(13) . . . . ?
C13 C12 C11 C15 -1.0(2) . . . . ?
C13 C12 C11 C16 168.67(18) . . . . ?
C12 C13 C20 C21 82.7(3) . . . . ?
C12 C13 C20 C23 -156.5(2) . . . . ?
C12 C13 C20 C22 -33.7(3) . . . . ?
C12 C11 C16 C17 -64.4(3) . . . . ?
C12 C11 C16 C18 53.8(3) . . . . ?
C12 C11 C16 C19 176.7(2) . . . . ?
C11 C15 C14 Fe1 -59.86(13) . . . . ?
C11 C15 C14 C13 0.6(2) . . . . ?
C11 C15 C14 C24 173.69(17) . . . . ?
C24 C14 C13 Fe1 127.4(2) . . . . ?
C24 C14 C13 C12 -172.9(2) . . . . ?
C24 C14 C13 C20 -2.2(4) . . . . ?
C20 C13 C12 Fe1 126.91(18) . . . . ?
C20 C13 C12 C11 -171.10(18) . . . . ?
C34 C33 C32 Fe2 -60.64(12) . . . . ?
C34 C33 C32 C31 -1.0(2) . . . . ?
C34 C33 C32 C39 168.4(2) . . . . ?
C34 C33 C43 C46 4.3(3) . . . . ?
C34 C33 C43 C45 123.3(2) . . . . ?
C34 C33 C43 C44 -112.6(2) . . . . ?
C34 C30 C35 C36 73.1(2) . . . . ?
C34 C30 C35 C37 -168.65(18) . . . . ?
C34 C30 C35 C38 -46.3(3) . . . . ?
C33 C34 C30 Fe2 60.26(13) . . . . ?
C33 C34 C30 C31 0.3(2) . . . . ?
C33 C34 C30 C35 -169.15(18) . . . . ?
C33 C32 C31 Fe2 -59.52(12) . . . . ?
C33 C32 C31 C30 1.2(2) . . . . ?
C33 C32 C39 C40 -89.9(3) . . . . ?
C33 C32 C39 C42 30.7(3) . . . . ?
C33 C32 C39 C41 153.9(2) . . . . ?
C32 C33 C43 C46 176.6(2) . . . . ?
C32 C33 C43 C45 -64.4(3) . . . . ?
C32 C33 C43 C44 59.7(3) . . . . ?
C32 C31 C30 Fe2 -60.61(13) . . . . ?
C32 C31 C30 C34 -1.0(2) . . . . ?
C32 C31 C30 C35 168.30(18) . . . . ?
C31 C32 C39 C40 78.6(2) . . . . ?
C31 C32 C39 C42 -160.83(18) . . . . ?
C31 C32 C39 C41 -37.6(2) . . . . ?
C31 C30 C35 C36 -94.1(2) . . . . ?
C31 C30 C35 C37 24.2(3) . . . . ?
C31 C30 C35 C38 146.5(2) . . . . ?
C30 C34 C33 Fe2 -60.95(14) . . . . ?
C30 C34 C33 C32 0.4(2) . . . . ?
C30 C34 C33 C43 174.62(17) . . . . ?
C43 C33 C32 Fe2 126.3(2) . . . . ?
C43 C33 C32 C31 -174.1(2) . . . . ?
C43 C33 C32 C39 -4.7(4) . . . . ?
C39 C32 C31 Fe2 128.92(16) . . . . ?
C39 C32 C31 C30 -170.32(16) . . . . ?
C4 C5 C6 Ru1 55.80(17) . . . . ?
C4 C5 C6 C1 -0.6(3) . . . . ?
C5 C4 C3 Ru1 -54.00(16) . . . . ?
C5 C4 C3 C2 1.0(3) . . . . ?
C5 C4 C8 C9 -84.7(3) . . . . ?
C5 C4 C8 C9A 29.0(5) . . . . ?
C5 C4 C8 C10 151.2(3) . . . . ?
C5 C6 C1 Ru1 55.69(17) . . . . ?
C5 C6 C1 C2 1.4(3) . . . . ?
C5 C6 C1 C7 179.3(2) . . . . ?
C6 C1 C2 Ru1 53.82(16) . . . . ?
C6 C1 C2 C3 -0.9(3) . . . . ?
C1 C2 C3 Ru1 55.18(18) . . . . ?
C1 C2 C3 C4 -0.3(3) . . . . ?
C3 C4 C5 Ru1 54.21(16) . . . . ?
C3 C4 C5 C6 -0.6(3) . . . . ?
C3 C4 C8 C9 94.4(3) . . . . ?
C3 C4 C8 C9A -151.9(4) . . . . ?
C3 C4 C8 C10 -29.8(4) . . . . ?
C8 C4 C5 Ru1 -126.73(19) . . . . ?
C8 C4 C5 C6 178.48(19) . . . . ?
C8 C4 C3 Ru1 126.95(19) . . . . ?
C8 C4 C3 C2 -178.00(19) . . . . ?
C7 C1 C2 Ru1 -124.1(2) . . . . ?
C7 C1 C2 C3 -178.8(2) . . . . ?

loop_
_exptl_oxdiff_crystal_face_indexfrac_h
_exptl_oxdiff_crystal_face_indexfrac_k
_exptl_oxdiff_crystal_face_indexfrac_l
_exptl_oxdiff_crystal_face_x
_exptl_oxdiff_crystal_face_y
_exptl_oxdiff_crystal_face_z
2.1291 -19.9677 -10.8077 0.3240 -0.3831 0.8748
-3.1249 19.9518 8.7988 -0.2769 0.3339 -0.9168
9.9017 6.1717 35.0134 -0.7778 0.5993 0.1933
-10.9190 -3.1867 -34.0501 0.7493 -0.5790 -0.3531
-10.0429 12.8375 -13.1965 0.2469 -0.1696 -0.9366
3.0236 6.9682 -51.8920 0.8021 0.5430 -0.2160
7.0629 -0.9693 -50.7842 0.7981 0.5509 0.2672
-7.0720 2.9649 48.7746 -0.7796 -0.4902 -0.3499
8.9920 8.0625 -39.8454 0.5112 0.8652 -0.0045
-12.0521 5.8676 26.7359 -0.3611 -0.6131 -0.6930
-6.9717 -12.0319 39.9004 -0.5046 -0.8595 0.2456
8.0736 -3.9480 -46.7587 0.7404 0.5127 0.4322
-5.0453 -2.9976 52.8347 -0.8259 -0.5523 -0.0241
0.1002 -19.9644 13.1114 -0.0642 -0.5820 0.8197
